data_2002868
loop_
_publ_author_name
'Mueller-Buschbaum, Hk'
'Scheske, St'

_publ_section_title
;
Oxometallate mit partiell salzartigem Anion: Die Kristallchemie von Ba
Ni2 (M O4)(2-x) (V O4)x (M= As (x=0.67) und P (x=0.64)) und Sr Ni2 (As
O4)(2-x) (V O4)x (x=0.62)
;
_journal_name_full 'Journal of the Less-Common Metals'
_journal_page_first 313
_journal_page_last 320
_journal_paper_doi 10.1016/0022-5088(91)90153-U
_journal_volume 171
_journal_year 1991
_chemical_formula_structural 'Ba Ni2 (As O4)1.33 (V O4).67'
_chemical_formula_sum 'As1.33 Ba Ni2 O8 V0.67'
_chemical_name_systematic
;
Barium nickel arsenate vanadate (1/2/1.33/.67)
;
_space_group_IT_number 148
_symmetry_cell_setting trigonal
_symmetry_space_group_name_Hall '-R 3'
_symmetry_space_group_name_H-M 'R -3 :H'
_cell_angle_alpha 90
_cell_angle_beta 90
_cell_angle_gamma 120
_cell_formula_units_Z 3
_cell_length_a 4.9792(6)
_cell_length_b 4.9792(6)
_cell_length_c 23.1601(49)
_cell_volume 497.3
_refine_ls_R_factor_all 0.042
_cod_original_sg_symbol_H-M 'R -3 H'
_cod_original_formula_sum 'As1.33 Ba Ni2 O8 V.67'
_cod_database_code 2002868

loop_
_symmetry_equiv_pos_as_xyz
x,y,z
-y,x-y,z
y-x,-x,z
-x,-y,-z
y,y-x,-z
x-y,x,-z
1/3+x,2/3+y,2/3+z
2/3+x,1/3+y,1/3+z
1/3-y,2/3+x-y,2/3+z
2/3-y,1/3+x-y,1/3+z
1/3-x+y,2/3-x,2/3+z
2/3-x+y,1/3-x,1/3+z
1/3-x,2/3-y,2/3-z
2/3-x,1/3-y,1/3-z
1/3+y,2/3-x+y,2/3-z
2/3+y,1/3-x+y,1/3-z
1/3+x-y,2/3+x,2/3-z
2/3+x-y,1/3+x,1/3-z

loop_
_atom_site_label
_atom_site_type_symbol
_atom_site_symmetry_multiplicity
_atom_site_Wyckoff_symbol
_atom_site_fract_x
_atom_site_fract_y
_atom_site_fract_z
_atom_site_occupancy
_atom_site_attached_hydrogens
_atom_site_calc_flag
Ba1 Ba2+ 3 a 0. 0. 0. 1. 0 d
Ni1 Ni2+ 6 c 0. 0. 0.1692(8) 1. 0 d
As1 As5+ 6 c 0. 0. 0.4260(1) 0.67 0 d
V1 V5+ 6 c 0. 0. 0.4260(1) 0.33 0 d
O1 O2- 6 c 0. 0. 0.355(1) 1. 0 d
O2 O2- 18 f 0.677(2) 0.010(2) 0.448(1) 1. 0 d

loop_
_atom_type_symbol
_atom_type_oxidation_number
Ba2+ 2.000
Ni2+ 2.000
As5+ 5.000
V5+ 5.000
O2- -2.000
